data_7062354
loop_
_publ_author_name
'Shekhovtsov, Nikita A.'
'Nikolaenkova, Elena B.'
'Ryadun, Alexey A.'
'Vorobyeva, Sofia N.'
'Krivopalov, Viktor P.'
'Bushuev, Mark B.'

_publ_section_title
;
 Dual emission of ESIPT-capable
 2-(2-hydroxyphenyl)-4-(1H-pyrazol-1-yl)pyrimidines: interplay of
 fluorescence and phosphorescence
;
_journal_issue 13
_journal_name_full 'New Journal of Chemistry'
_journal_page_first 6361
_journal_page_last 6377
_journal_paper_doi 10.1039/D3NJ00570D
_journal_volume 47
_journal_year 2023
_chemical_formula_moiety 'C26 H20 N4 O'
_chemical_formula_sum 'C26 H20 N4 O'
_chemical_formula_weight 404.46
_space_group_crystal_system triclinic
_space_group_IT_number 2
_space_group_name_Hall '-P 1'
_space_group_name_H-M_alt 'P -1'
_atom_sites_solution_hydrogens geom
_atom_sites_solution_primary iterative
_audit_creation_date 2023-01-24
_audit_creation_method
;
Olex2 1.3
(compiled 2020.11.12 svn.r5f609507 for OlexSys, GUI svn.r6408)
;
_audit_update_record
;
2023-01-27 deposited with the CCDC.	2023-03-06 downloaded from the CCDC.
;
_cell_angle_alpha 94.126(3)
_cell_angle_beta 113.697(3)
_cell_angle_gamma 109.740(3)
_cell_formula_units_Z 2
_cell_length_a 10.0306(9)
_cell_length_b 10.1285(9)
_cell_length_c 12.2622(10)
_cell_measurement_reflns_used 4864
_cell_measurement_temperature 250.0
_cell_measurement_theta_max 25.45
_cell_measurement_theta_min 2.20
_cell_volume 1042.06(16)
_computing_cell_refinement 'Bruker SAINT'
_computing_data_collection 'Bruker APEX3'
_computing_data_reduction 'Bruker SAINT'
_computing_molecular_graphics 'Olex2 1.3 (Dolomanov et al., 2009)'
_computing_publication_material 'Olex2 1.3 (Dolomanov et al., 2009)'
_computing_structure_refinement 'SHELXL 2017/1 (Sheldrick, 2015)'
_computing_structure_solution 'olex2.solve 1.3 (Bourhis et al., 2015)'
_diffrn_ambient_temperature 250.0
_diffrn_detector_area_resol_mean 7.41
_diffrn_detector_type 'Bruker PHOTON III area detector'
_diffrn_measured_fraction_theta_full 0.999
_diffrn_measured_fraction_theta_max 0.998
_diffrn_measurement_device 'three-circle diffractometer'
_diffrn_measurement_device_type 'Bruker D8 Venture diffractometer'
_diffrn_measurement_method '\w and \f scans'
_diffrn_radiation_type MoK\a
_diffrn_radiation_wavelength 0.71073
_diffrn_reflns_av_R_equivalents 0.0352
_diffrn_reflns_av_unetI/netI 0.0275
_diffrn_reflns_Laue_measured_fraction_full 0.999
_diffrn_reflns_Laue_measured_fraction_max 0.998
_diffrn_reflns_limit_h_max 12
_diffrn_reflns_limit_h_min -12
_diffrn_reflns_limit_k_max 12
_diffrn_reflns_limit_k_min -12
_diffrn_reflns_limit_l_max 15
_diffrn_reflns_limit_l_min -15
_diffrn_reflns_number 20705
_diffrn_reflns_point_group_measured_fraction_full 0.999
_diffrn_reflns_point_group_measured_fraction_max 0.998
_diffrn_reflns_theta_full 25.242
_diffrn_reflns_theta_max 26.404
_diffrn_reflns_theta_min 1.869
_exptl_absorpt_coefficient_mu 0.081
_exptl_absorpt_correction_T_max 0.7454
_exptl_absorpt_correction_T_min 0.6957
_exptl_absorpt_correction_type multi-scan
_exptl_absorpt_process_details
;
SADABS-2016/2 (Bruker,2016/2) was used for absorption correction.
wR2(int) was 0.0561 before and 0.0471 after correction.
The Ratio of minimum to maximum transmission is 0.9333.
The \l/2 correction factor is Not present.
;
_exptl_crystal_colour colourless
_exptl_crystal_colour_primary colourless
_exptl_crystal_density_diffrn 1.289
_exptl_crystal_description plate
_exptl_crystal_F_000 424
_exptl_crystal_size_max 0.08
_exptl_crystal_size_mid 0.08
_exptl_crystal_size_min 0.03
_refine_diff_density_max 0.134
_refine_diff_density_min -0.199
_refine_diff_density_rms 0.039
_refine_ls_extinction_method none
_refine_ls_goodness_of_fit_ref 1.029
_refine_ls_hydrogen_treatment constr
_refine_ls_matrix_type full
_refine_ls_number_parameters 282
_refine_ls_number_reflns 4276
_refine_ls_number_restraints 0
_refine_ls_restrained_S_all 1.029
_refine_ls_R_factor_all 0.0689
_refine_ls_R_factor_gt 0.0451
_refine_ls_shift/su_max 0.000
_refine_ls_shift/su_mean 0.000
_refine_ls_structure_factor_coef Fsqd
_refine_ls_weighting_details 'w=1/[\s^2^(Fo^2^)+(0.0704P)^2^+0.0829P] where P=(Fo^2^+2Fc^2^)/3'
_refine_ls_weighting_scheme calc
_refine_ls_wR_factor_gt 0.1172
_refine_ls_wR_factor_ref 0.1327
_reflns_Friedel_coverage 0.000
_reflns_number_gt 2924
_reflns_number_total 4276
_reflns_threshold_expression 'I > 2\s(I)'
_cod_data_source_file d3nj00570d2.cif
_cod_data_source_block bch_l60
_cod_depositor_comments 'Adding full bibliography for 7062353--7062354.cif.'
_cod_database_code 7062354
_shelx_shelxl_version_number 2017/1
_shelx_space_group_comment
;
The symmetry employed for this shelxl refinement is uniquely defined
by the following loop, which should always be used as a source of
symmetry information in preference to the above space-group names.
They are only intended as comments.
;
_shelx_estimated_absorpt_t_max 0.998
_shelx_estimated_absorpt_t_min 0.994
_olex2_refinement_description
;
1. Fixed Uiso
 At 1.2 times of:
  All C(H) groups
 At 1.5 times of:
  All C(H,H,H) groups, All O(H) groups
2.a Aromatic/amide H refined with riding coordinates:
 C10(H10), C14(H14), C19(H19), C6(H6), C22(H22), C18(H18), C15(H15), C16(H16),
 C17(H17), C5(H5), C3(H3), C23(H23), C4(H4), C26(H26), C24(H24), C25(H25)
2.b Idealised Me refined as rotating group:
 C9(H9A,H9B,H9C)
2.c Idealised tetrahedral OH refined as rotating group:
 O1(H1)
;
_olex2_submission_special_instructions 'No special instructions were received'

loop_
_space_group_symop_operation_xyz
'x, y, z'
'-x, -y, -z'

loop_
_atom_site_label
_atom_site_type_symbol
_atom_site_fract_x
_atom_site_fract_y
_atom_site_fract_z
_atom_site_U_iso_or_equiv
_atom_site_adp_type
_atom_site_occupancy
_atom_site_site_symmetry_order
_atom_site_calc_flag
_atom_site_refinement_flags_posn
_atom_site_refinement_flags_adp
_atom_site_refinement_flags_occupancy
_atom_site_disorder_assembly
_atom_site_disorder_group
N2 N 0.27737(14) 0.49381(13) 0.70608(11) 0.0428(3) Uani 1 1 d . . . . .
O1 O 0.10177(17) 0.78577(15) 0.52302(11) 0.0676(4) Uani 1 1 d . . . . .
H1 H 0.131395 0.728619 0.497216 0.101 Uiso 1 1 calc R U . . .
N3 N 0.35588(15) 0.30194(14) 0.71399(11) 0.0433(3) Uani 1 1 d . . . . .
N1 N 0.21100(15) 0.58760(14) 0.52804(11) 0.0454(3) Uani 1 1 d . . . . .
N4 N 0.43211(15) 0.23497(14) 0.67430(11) 0.0463(3) Uani 1 1 d . . . . .
C11 C 0.30834(17) 0.40037(16) 0.64930(13) 0.0408(3) Uani 1 1 d . . . . .
C7 C 0.22777(17) 0.58441(16) 0.64198(13) 0.0416(4) Uani 1 1 d . . . . .
C20 C 0.47727(18) 0.16038(16) 0.75616(13) 0.0433(4) Uani 1 1 d . . . . .
C13 C 0.26990(18) 0.31171(16) 0.88287(13) 0.0418(4) Uani 1 1 d . . . . .
C8 C 0.24805(18) 0.49442(17) 0.47399(13) 0.0452(4) Uani 1 1 d . . . . .
C12 C 0.35349(17) 0.26867(16) 0.82089(13) 0.0419(4) Uani 1 1 d . . . . .
C1 C 0.18874(17) 0.68759(17) 0.70131(14) 0.0445(4) Uani 1 1 d . . . . .
C10 C 0.29772(18) 0.39707(17) 0.53272(13) 0.0461(4) Uani 1 1 d . . . . .
H10 H 0.323354 0.331231 0.495651 0.055 Uiso 1 1 calc R U . . .
C21 C 0.56115(18) 0.07111(17) 0.74163(14) 0.0469(4) Uani 1 1 d . . . . .
C14 C 0.35159(19) 0.37583(17) 1.00752(14) 0.0471(4) Uani 1 1 d . . . . .
H14 H 0.459786 0.393563 1.050869 0.056 Uiso 1 1 calc R U . . .
C19 C 0.43152(18) 0.17987(17) 0.84900(14) 0.0460(4) Uani 1 1 d . . . . .
H19 H 0.451344 0.139090 0.917332 0.055 Uiso 1 1 calc R U . . .
C6 C 0.21138(19) 0.69269(18) 0.82212(15) 0.0509(4) Uani 1 1 d . . . . .
H6 H 0.251198 0.629860 0.864159 0.061 Uiso 1 1 calc R U . . .
C22 C 0.6161(2) 0.07900(19) 0.65360(15) 0.0541(4) Uani 1 1 d . . . . .
H22 H 0.599100 0.142136 0.601986 0.065 Uiso 1 1 calc R U . . .
C18 C 0.10812(19) 0.28119(19) 0.82124(15) 0.0524(4) Uani 1 1 d . . . . .
H18 H 0.050357 0.236646 0.736894 0.063 Uiso 1 1 calc R U . . .
C2 C 0.12865(19) 0.78225(18) 0.63990(16) 0.0519(4) Uani 1 1 d . . . . .
C15 C 0.2757(2) 0.41397(19) 1.06874(15) 0.0538(4) Uani 1 1 d . . . . .
H15 H 0.333303 0.460282 1.152729 0.065 Uiso 1 1 calc R U . . .
C16 C 0.1168(2) 0.38450(19) 1.00744(16) 0.0564(4) Uani 1 1 d . . . . .
H16 H 0.065238 0.410505 1.049114 0.068 Uiso 1 1 calc R U . . .
C9 C 0.2306(2) 0.5008(2) 0.34776(14) 0.0573(4) Uani 1 1 d . . . . .
H9A H 0.136238 0.517822 0.301260 0.086 Uiso 1 1 calc R U . . .
H9B H 0.220875 0.409955 0.306962 0.086 Uiso 1 1 calc R U . . .
H9C H 0.323345 0.578871 0.353166 0.086 Uiso 1 1 calc R U . . .
C17 C 0.0329(2) 0.3163(2) 0.88401(17) 0.0598(5) Uani 1 1 d . . . . .
H17 H -0.076707 0.293707 0.842421 0.072 Uiso 1 1 calc R U . . .
C5 C 0.1765(2) 0.7878(2) 0.88062(17) 0.0605(5) Uani 1 1 d . . . . .
H5 H 0.193440 0.790520 0.962062 0.073 Uiso 1 1 calc R U . . .
C3 C 0.0918(2) 0.87637(19) 0.69981(18) 0.0627(5) Uani 1 1 d . . . . .
H3 H 0.049650 0.938416 0.658484 0.075 Uiso 1 1 calc R U . . .
C23 C 0.6949(2) -0.0045(2) 0.64113(17) 0.0647(5) Uani 1 1 d . . . . .
H23 H 0.730905 0.001700 0.581003 0.078 Uiso 1 1 calc R U . . .
C4 C 0.1165(2) 0.8793(2) 0.81864(19) 0.0669(5) Uani 1 1 d . . . . .
H4 H 0.092271 0.944229 0.858257 0.080 Uiso 1 1 calc R U . . .
C26 C 0.5867(2) -0.0232(2) 0.81558(18) 0.0665(5) Uani 1 1 d . . . . .
H26 H 0.549057 -0.031462 0.874737 0.080 Uiso 1 1 calc R U . . .
C24 C 0.7211(3) -0.0965(2) 0.71601(19) 0.0740(6) Uani 1 1 d . . . . .
H24 H 0.775446 -0.153107 0.707758 0.089 Uiso 1 1 calc R U . . .
C25 C 0.6673(3) -0.1056(2) 0.8032(2) 0.0841(7) Uani 1 1 d . . . . .
H25 H 0.685578 -0.168404 0.854971 0.101 Uiso 1 1 calc R U . . .

loop_
_atom_site_aniso_label
_atom_site_aniso_U_11
_atom_site_aniso_U_22
_atom_site_aniso_U_33
_atom_site_aniso_U_23
_atom_site_aniso_U_13
_atom_site_aniso_U_12
N2 0.0462(7) 0.0484(7) 0.0406(7) 0.0113(6) 0.0228(6) 0.0227(6)
O1 0.0861(10) 0.0734(9) 0.0668(8) 0.0303(7) 0.0400(7) 0.0495(8)
N3 0.0513(7) 0.0511(8) 0.0389(7) 0.0123(6) 0.0249(6) 0.0278(6)
N1 0.0479(7) 0.0523(8) 0.0421(7) 0.0138(6) 0.0235(6) 0.0227(6)
N4 0.0529(8) 0.0527(8) 0.0439(7) 0.0105(6) 0.0257(6) 0.0287(7)
C11 0.0408(8) 0.0475(9) 0.0377(8) 0.0094(6) 0.0199(6) 0.0192(7)
C7 0.0375(8) 0.0470(9) 0.0409(8) 0.0104(7) 0.0190(6) 0.0162(7)
C20 0.0442(9) 0.0431(8) 0.0429(8) 0.0084(7) 0.0202(7) 0.0179(7)
C13 0.0458(9) 0.0447(8) 0.0439(8) 0.0155(7) 0.0262(7) 0.0201(7)
C8 0.0434(8) 0.0534(9) 0.0403(8) 0.0112(7) 0.0220(7) 0.0175(8)
C12 0.0438(8) 0.0460(9) 0.0378(8) 0.0098(6) 0.0202(7) 0.0182(7)
C1 0.0402(8) 0.0462(9) 0.0492(9) 0.0090(7) 0.0229(7) 0.0172(7)
C10 0.0525(9) 0.0538(9) 0.0408(8) 0.0102(7) 0.0258(7) 0.0258(8)
C21 0.0468(9) 0.0438(9) 0.0482(9) 0.0057(7) 0.0192(7) 0.0200(8)
C14 0.0481(9) 0.0583(10) 0.0415(8) 0.0164(7) 0.0247(7) 0.0227(8)
C19 0.0497(9) 0.0499(9) 0.0448(8) 0.0150(7) 0.0244(7) 0.0228(8)
C6 0.0482(9) 0.0543(10) 0.0519(9) 0.0062(8) 0.0266(8) 0.0191(8)
C22 0.0568(10) 0.0604(11) 0.0518(9) 0.0103(8) 0.0247(8) 0.0319(9)
C18 0.0472(9) 0.0637(11) 0.0463(9) 0.0122(8) 0.0220(7) 0.0218(8)
C2 0.0477(9) 0.0490(9) 0.0602(10) 0.0108(8) 0.0260(8) 0.0192(8)
C15 0.0604(11) 0.0636(11) 0.0446(9) 0.0137(8) 0.0312(8) 0.0240(9)
C16 0.0631(11) 0.0657(11) 0.0625(11) 0.0211(9) 0.0427(9) 0.0325(9)
C9 0.0706(12) 0.0671(11) 0.0453(9) 0.0188(8) 0.0331(9) 0.0309(10)
C17 0.0472(10) 0.0771(13) 0.0652(11) 0.0207(10) 0.0315(9) 0.0285(9)
C5 0.0579(11) 0.0628(11) 0.0608(11) 0.0002(9) 0.0335(9) 0.0193(9)
C3 0.0615(11) 0.0503(10) 0.0804(13) 0.0104(9) 0.0319(10) 0.0284(9)
C23 0.0636(12) 0.0716(12) 0.0641(11) 0.0030(10) 0.0292(9) 0.0355(10)
C4 0.0613(11) 0.0566(11) 0.0833(14) -0.0043(10) 0.0378(10) 0.0227(10)
C26 0.0884(14) 0.0610(11) 0.0724(12) 0.0255(10) 0.0448(11) 0.0434(11)
C24 0.0795(14) 0.0705(13) 0.0798(14) 0.0061(11) 0.0294(11) 0.0496(11)
C25 0.1160(19) 0.0750(14) 0.0932(16) 0.0358(12) 0.0520(15) 0.0657(14)

loop_
_atom_type_symbol
_atom_type_description
_atom_type_scat_dispersion_real
_atom_type_scat_dispersion_imag
_atom_type_scat_source
C C 0.0033 0.0016 'International Tables Vol C Tables 4.2.6.8 and 6.1.1.4'
H H 0.0000 0.0000 'International Tables Vol C Tables 4.2.6.8 and 6.1.1.4'
N N 0.0061 0.0033 'International Tables Vol C Tables 4.2.6.8 and 6.1.1.4'
O O 0.0106 0.0060 'International Tables Vol C Tables 4.2.6.8 and 6.1.1.4'

loop_
_geom_angle_atom_site_label_1
_geom_angle_atom_site_label_2
_geom_angle_atom_site_label_3
_geom_angle
_geom_angle_site_symmetry_1
_geom_angle_site_symmetry_3
_geom_angle_publ_flag
C11 N2 C7 115.98(13) . . ?
C2 O1 H1 109.5 . . ?
N4 N3 C11 116.93(11) . . ?
N4 N3 C12 111.67(12) . . ?
C12 N3 C11 131.08(12) . . ?
C7 N1 C8 117.90(13) . . ?
C20 N4 N3 105.03(12) . . ?
N2 C11 N3 116.60(12) . . ?
N2 C11 C10 123.46(14) . . ?
C10 C11 N3 119.94(13) . . ?
N2 C7 C1 117.42(13) . . ?
N1 C7 N2 124.85(14) . . ?
N1 C7 C1 117.73(14) . . ?
N4 C20 C21 120.36(13) . . ?
N4 C20 C19 110.77(13) . . ?
C19 C20 C21 128.86(14) . . ?
C14 C13 C12 119.32(14) . . ?
C14 C13 C18 118.75(14) . . ?
C18 C13 C12 121.80(13) . . ?
N1 C8 C10 120.85(14) . . ?
N1 C8 C9 117.14(14) . . ?
C10 C8 C9 122.01(14) . . ?
N3 C12 C13 126.07(13) . . ?
C19 C12 N3 105.50(13) . . ?
C19 C12 C13 128.22(13) . . ?
C6 C1 C7 119.71(14) . . ?
C6 C1 C2 118.44(15) . . ?
C2 C1 C7 121.85(14) . . ?
C11 C10 H10 121.5 . . ?
C8 C10 C11 116.92(14) . . ?
C8 C10 H10 121.5 . . ?
C22 C21 C20 121.29(14) . . ?
C26 C21 C20 120.34(15) . . ?
C26 C21 C22 118.36(16) . . ?
C13 C14 H14 119.6 . . ?
C15 C14 C13 120.72(15) . . ?
C15 C14 H14 119.6 . . ?
C20 C19 H19 126.5 . . ?
C12 C19 C20 107.03(13) . . ?
C12 C19 H19 126.5 . . ?
C1 C6 H6 119.3 . . ?
C5 C6 C1 121.35(17) . . ?
C5 C6 H6 119.3 . . ?
C21 C22 H22 119.6 . . ?
C23 C22 C21 120.82(17) . . ?
C23 C22 H22 119.6 . . ?
C13 C18 H18 120.0 . . ?
C17 C18 C13 119.96(15) . . ?
C17 C18 H18 120.0 . . ?
O1 C2 C1 123.21(15) . . ?
O1 C2 C3 117.31(16) . . ?
C3 C2 C1 119.48(16) . . ?
C14 C15 H15 119.9 . . ?
C16 C15 C14 120.21(15) . . ?
C16 C15 H15 119.9 . . ?
C15 C16 H16 120.2 . . ?
C15 C16 C17 119.60(15) . . ?
C17 C16 H16 120.2 . . ?
C8 C9 H9A 109.5 . . ?
C8 C9 H9B 109.5 . . ?
C8 C9 H9C 109.5 . . ?
H9A C9 H9B 109.5 . . ?
H9A C9 H9C 109.5 . . ?
H9B C9 H9C 109.5 . . ?
C18 C17 C16 120.71(16) . . ?
C18 C17 H17 119.6 . . ?
C16 C17 H17 119.6 . . ?
C6 C5 H5 120.3 . . ?
C6 C5 C4 119.46(18) . . ?
C4 C5 H5 120.3 . . ?
C2 C3 H3 119.7 . . ?
C4 C3 C2 120.60(18) . . ?
C4 C3 H3 119.7 . . ?
C22 C23 H23 119.9 . . ?
C24 C23 C22 120.25(18) . . ?
C24 C23 H23 119.9 . . ?
C5 C4 H4 119.7 . . ?
C3 C4 C5 120.65(17) . . ?
C3 C4 H4 119.7 . . ?
C21 C26 H26 119.8 . . ?
C21 C26 C25 120.43(18) . . ?
C25 C26 H26 119.8 . . ?
C23 C24 H24 120.2 . . ?
C23 C24 C25 119.59(18) . . ?
C25 C24 H24 120.2 . . ?
C26 C25 H25 119.7 . . ?
C24 C25 C26 120.54(19) . . ?
C24 C25 H25 119.7 . . ?

loop_
_geom_bond_atom_site_label_1
_geom_bond_atom_site_label_2
_geom_bond_distance
_geom_bond_site_symmetry_2
_geom_bond_publ_flag
N2 C11 1.3246(18) . ?
N2 C7 1.3436(19) . ?
O1 H1 0.8300 . ?
O1 C2 1.353(2) . ?
N3 N4 1.3725(16) . ?
N3 C11 1.4077(19) . ?
N3 C12 1.3842(18) . ?
N1 C7 1.3426(18) . ?
N1 C8 1.3466(19) . ?
N4 C20 1.3259(19) . ?
C11 C10 1.3872(19) . ?
C7 C1 1.473(2) . ?
C20 C21 1.473(2) . ?
C20 C19 1.412(2) . ?
C13 C12 1.477(2) . ?
C13 C14 1.386(2) . ?
C13 C18 1.394(2) . ?
C8 C10 1.373(2) . ?
C8 C9 1.495(2) . ?
C12 C19 1.358(2) . ?
C1 C6 1.400(2) . ?
C1 C2 1.407(2) . ?
C10 H10 0.9400 . ?
C21 C22 1.391(2) . ?
C21 C26 1.380(2) . ?
C14 H14 0.9400 . ?
C14 C15 1.381(2) . ?
C19 H19 0.9400 . ?
C6 H6 0.9400 . ?
C6 C5 1.377(2) . ?
C22 H22 0.9400 . ?
C22 C23 1.376(2) . ?
C18 H18 0.9400 . ?
C18 C17 1.377(2) . ?
C2 C3 1.393(2) . ?
C15 H15 0.9400 . ?
C15 C16 1.370(2) . ?
C16 H16 0.9400 . ?
C16 C17 1.382(2) . ?
C9 H9A 0.9700 . ?
C9 H9B 0.9700 . ?
C9 H9C 0.9700 . ?
C17 H17 0.9400 . ?
C5 H5 0.9400 . ?
C5 C4 1.382(3) . ?
C3 H3 0.9400 . ?
C3 C4 1.373(3) . ?
C23 H23 0.9400 . ?
C23 C24 1.370(3) . ?
C4 H4 0.9400 . ?
C26 H26 0.9400 . ?
C26 C25 1.382(3) . ?
C24 H24 0.9400 . ?
C24 C25 1.374(3) . ?
C25 H25 0.9400 . ?

loop_
_geom_torsion_atom_site_label_1
_geom_torsion_atom_site_label_2
_geom_torsion_atom_site_label_3
_geom_torsion_atom_site_label_4
_geom_torsion
_geom_torsion_site_symmetry_1
_geom_torsion_site_symmetry_2
_geom_torsion_site_symmetry_3
_geom_torsion_site_symmetry_4
_geom_torsion_publ_flag
N2 C11 C10 C8 -1.8(2) . . . . ?
N2 C7 C1 C6 3.0(2) . . . . ?
N2 C7 C1 C2 -176.93(14) . . . . ?
O1 C2 C3 C4 -179.74(16) . . . . ?
N3 N4 C20 C21 178.73(13) . . . . ?
N3 N4 C20 C19 -0.45(16) . . . . ?
N3 C11 C10 C8 178.92(13) . . . . ?
N3 C12 C19 C20 -0.81(17) . . . . ?
N1 C7 C1 C6 -177.08(13) . . . . ?
N1 C7 C1 C2 3.0(2) . . . . ?
N1 C8 C10 C11 -0.3(2) . . . . ?
N4 N3 C11 N2 -161.31(12) . . . . ?
N4 N3 C11 C10 18.0(2) . . . . ?
N4 N3 C12 C13 -174.47(14) . . . . ?
N4 N3 C12 C19 0.58(17) . . . . ?
N4 C20 C21 C22 9.7(2) . . . . ?
N4 C20 C21 C26 -170.12(16) . . . . ?
N4 C20 C19 C12 0.82(18) . . . . ?
C11 N2 C7 N1 -1.3(2) . . . . ?
C11 N2 C7 C1 178.64(13) . . . . ?
C11 N3 N4 C20 174.12(12) . . . . ?
C11 N3 C12 C13 12.4(2) . . . . ?
C11 N3 C12 C19 -172.55(15) . . . . ?
C7 N2 C11 N3 -178.17(12) . . . . ?
C7 N2 C11 C10 2.6(2) . . . . ?
C7 N1 C8 C10 1.5(2) . . . . ?
C7 N1 C8 C9 -179.24(14) . . . . ?
C7 C1 C6 C5 179.88(14) . . . . ?
C7 C1 C2 O1 0.2(2) . . . . ?
C7 C1 C2 C3 179.17(14) . . . . ?
C20 C21 C22 C23 179.73(15) . . . . ?
C20 C21 C26 C25 -179.10(17) . . . . ?
C13 C12 C19 C20 174.09(15) . . . . ?
C13 C14 C15 C16 2.1(2) . . . . ?
C13 C18 C17 C16 1.3(3) . . . . ?
C8 N1 C7 N2 -0.7(2) . . . . ?
C8 N1 C7 C1 179.36(13) . . . . ?
C12 N3 N4 C20 -0.08(16) . . . . ?
C12 N3 C11 N2 11.5(2) . . . . ?
C12 N3 C11 C10 -169.18(15) . . . . ?
C12 C13 C14 C15 -178.35(14) . . . . ?
C12 C13 C18 C17 176.54(15) . . . . ?
C1 C6 C5 C4 0.6(3) . . . . ?
C1 C2 C3 C4 1.3(3) . . . . ?
C21 C20 C19 C12 -178.27(15) . . . . ?
C21 C22 C23 C24 -0.3(3) . . . . ?
C21 C26 C25 C24 -1.0(3) . . . . ?
C14 C13 C12 N3 -130.03(16) . . . . ?
C14 C13 C12 C19 56.1(2) . . . . ?
C14 C13 C18 C17 0.8(2) . . . . ?
C14 C15 C16 C17 0.0(3) . . . . ?
C19 C20 C21 C22 -171.28(16) . . . . ?
C19 C20 C21 C26 8.9(3) . . . . ?
C6 C1 C2 O1 -179.73(15) . . . . ?
C6 C1 C2 C3 -0.8(2) . . . . ?
C6 C5 C4 C3 -0.2(3) . . . . ?
C22 C21 C26 C25 1.1(3) . . . . ?
C22 C23 C24 C25 0.4(3) . . . . ?
C18 C13 C12 N3 54.2(2) . . . . ?
C18 C13 C12 C19 -119.69(19) . . . . ?
C18 C13 C14 C15 -2.5(2) . . . . ?
C2 C1 C6 C5 -0.2(2) . . . . ?
C2 C3 C4 C5 -0.8(3) . . . . ?
C15 C16 C17 C18 -1.7(3) . . . . ?
C9 C8 C10 C11 -179.52(15) . . . . ?
C23 C24 C25 C26 0.3(3) . . . . ?
C26 C21 C22 C23 -0.4(3) . . . . ?
